data_7001584
loop_
_publ_author_name
'Vicente, Ramon'
'Bitschnau, Brigitte'
'Egger, Andreas'
'Sodin, Beate'
'Mautner, Franz A.'

_publ_section_title
;
 Rational design of manganese-\m-azido 3D compounds by using diazines
 as co-ligands: synthesis, structure and magnetic behaviour
;
_journal_issue 26
_journal_name_full 'Dalton Transactions'
_journal_page_first 5120
_journal_page_last 5126
_journal_paper_doi 10.1039/b900417c
_journal_year 2009
_chemical_formula_moiety 'C7 H7 Mn N7 O'
_chemical_formula_sum 'C7 H7 Mn N7 O'
_chemical_formula_weight 260.14
_chemical_name_common (Mn(2-acetylpyridine)(N3)2)n
_chemical_name_systematic
;
?
;
_space_group_IT_number 9
_symmetry_cell_setting monoclinic
_symmetry_space_group_name_Hall 'I -2ya'
_symmetry_space_group_name_H-M 'I 1 a 1'
_atom_sites_solution_hydrogens geom
_atom_sites_solution_primary direct
_atom_sites_solution_secondary difmap
_audit_creation_method SHELXL
_cell_angle_alpha 90.00
_cell_angle_beta 110.34(3)
_cell_angle_gamma 90.00
_cell_formula_units_Z 4
_cell_length_a 8.570(3)
_cell_length_b 11.545(4)
_cell_length_c 10.911(4)
_cell_measurement_reflns_used 46
_cell_measurement_temperature 100(2)
_cell_measurement_theta_max 15.5
_cell_measurement_theta_min 10.6
_cell_volume 1012.2(7)
_computing_molecular_graphics 'SHELXTL/PC v.5.03 (Siemens Ind. Aut.)'
_computing_publication_material 'SHELXTL/PC v.5.03 (Siemens Ind. Aut.)'
_computing_structure_refinement 'SHELXL-93 (Sheldrick, 1993)'
_computing_structure_solution 'SHELXS-86 (Sheldrick, 1990)'
_diffrn_ambient_temperature 100(2)
_diffrn_measured_fraction_theta_full 1.00
_diffrn_measured_fraction_theta_max 1.00
_diffrn_measurement_device 'mod. STOE 4-circle diffractometer'
_diffrn_measurement_method \w-scans
_diffrn_radiation_monochromator graphite
_diffrn_radiation_source 'fine-focus sealed tube'
_diffrn_radiation_type MoK\a
_diffrn_radiation_wavelength 0.71069
_diffrn_reflns_av_R_equivalents 0.0296
_diffrn_reflns_av_sigmaI/netI 0.0392
_diffrn_reflns_limit_h_max 11
_diffrn_reflns_limit_h_min -10
_diffrn_reflns_limit_k_max 14
_diffrn_reflns_limit_k_min -14
_diffrn_reflns_limit_l_max 14
_diffrn_reflns_limit_l_min -10
_diffrn_reflns_number 2713
_diffrn_reflns_theta_full 27.50
_diffrn_reflns_theta_max 27.50
_diffrn_reflns_theta_min 3.09
_diffrn_standards_decay_% 2
_diffrn_standards_interval_count 100
_diffrn_standards_interval_time '1 h'
_diffrn_standards_number 3
_exptl_absorpt_coefficient_mu 1.294
_exptl_absorpt_correction_T_max 0.80
_exptl_absorpt_correction_T_min 0.65
_exptl_absorpt_correction_type refdelf
_exptl_absorpt_process_details DIFABS
_exptl_crystal_colour orange
_exptl_crystal_density_diffrn 1.707
_exptl_crystal_description irregular
_exptl_crystal_F_000 524
_exptl_crystal_size_max 0.44
_exptl_crystal_size_mid 0.20
_exptl_crystal_size_min 0.17
_refine_diff_density_max 0.392
_refine_diff_density_min -0.321
_refine_diff_density_rms 0.054
_refine_ls_abs_structure_details 'Flack H D (1983), Acta Cryst. A39, 876-881'
_refine_ls_abs_structure_Flack 0.03(2)
_refine_ls_extinction_method none
_refine_ls_goodness_of_fit_all 1.066
_refine_ls_goodness_of_fit_ref 1.070
_refine_ls_hydrogen_treatment noref
_refine_ls_matrix_type full
_refine_ls_number_parameters 146
_refine_ls_number_reflns 1341
_refine_ls_number_restraints 2
_refine_ls_restrained_S_all 1.065
_refine_ls_restrained_S_gt 1.069
_refine_ls_R_factor_all 0.0245
_refine_ls_R_factor_gt 0.0240
_refine_ls_shift/esd_mean 0.000
_refine_ls_shift/su_max 0.000
_refine_ls_structure_factor_coef Fsqd
_refine_ls_weighting_details 'calc w=1/[\s^2^(Fo^2^)+(0.0130P)^2^+1.6412P] where P=(Fo^2^+2Fc^2^)/3'
_refine_ls_weighting_scheme calc
_refine_ls_wR_factor_all 0.0585
_refine_ls_wR_factor_ref 0.0583
_reflns_number_gt 1321
_reflns_number_total 1341
_reflns_threshold_expression >2sigma(I)
_cod_data_source_file b900417c.txt
_cod_data_source_block fm420a
_cod_depositor_comments
;
The following automatic conversions were performed:
'_symmetry_cell_setting' value 'Monoclinic' changed to 'monoclinic'
according to '/home/saulius/struct/CIF-dictionaries/cif_core.dic'
dictionary named 'cif_core.dic' version 2.4.1 from 2010-06-29.

Automatic conversion script
Id: cif_fix_enum 1527 2010-12-29 10:47:43Z saulius 
;
_cod_original_cell_volume 1012.2(6)
_cod_original_sg_symbol_H-M Ia
_cod_database_code 7001584

loop_
_symmetry_equiv_pos_as_xyz
'x, y, z'
'x+1/2, -y, z'
'x+1/2, y+1/2, z+1/2'
'x+1, -y+1/2, z+1/2'

loop_
_atom_site_aniso_label
_atom_site_aniso_U_11
_atom_site_aniso_U_22
_atom_site_aniso_U_33
_atom_site_aniso_U_23
_atom_site_aniso_U_13
_atom_site_aniso_U_12
Mn1 0.01650(14) 0.01778(15) 0.0173(2) -0.0007(2) 0.00620(12) -0.0001(2)
N11 0.0343(12) 0.0335(13) 0.0297(14) -0.0012(11) 0.0122(11) -0.0150(10)
N12 0.0239(10) 0.0190(9) 0.0219(11) 0.0016(9) 0.0125(9) 0.0008(8)
N13 0.0217(11) 0.0257(11) 0.0279(13) 0.0037(10) 0.0121(10) 0.0051(9)
N21 0.0204(10) 0.0363(13) 0.0215(12) 0.0036(10) 0.0092(9) 0.0075(9)
N22 0.0179(10) 0.0225(11) 0.0199(11) 0.0004(9) 0.0057(9) -0.0026(8)
N23 0.0325(13) 0.0425(15) 0.0236(13) 0.0000(12) 0.0139(11) 0.0109(10)
O1 0.0280(9) 0.0198(9) 0.0281(11) 0.0014(8) 0.0070(9) -0.0013(7)
N1 0.0178(9) 0.0199(10) 0.0170(11) -0.0006(9) 0.0057(9) 0.0000(8)
C1 0.0277(12) 0.0193(12) 0.0247(14) -0.0006(11) 0.0100(11) -0.0022(10)
C2 0.0325(14) 0.0247(13) 0.0277(15) 0.0051(12) 0.0104(12) 0.0079(11)
C3 0.0214(11) 0.0342(14) 0.0236(14) 0.0040(12) 0.0047(11) 0.0074(11)
C4 0.0207(12) 0.0267(13) 0.0269(14) -0.0042(12) 0.0092(11) -0.0024(10)
C5 0.0176(11) 0.0187(11) 0.0216(13) -0.0016(10) 0.0088(10) -0.0003(9)
C6 0.0232(12) 0.0196(12) 0.0259(14) -0.0044(10) 0.0114(11) -0.0017(9)
C7 0.039(2) 0.0235(13) 0.031(2) -0.0032(12) 0.0170(13) -0.0106(11)

loop_
_atom_site_label
_atom_site_type_symbol
_atom_site_fract_x
_atom_site_fract_y
_atom_site_fract_z
_atom_site_U_iso_or_equiv
_atom_site_thermal_displace_type
_atom_site_occupancy
_atom_site_calc_flag
_atom_site_refinement_flags
_atom_site_disorder_group
Mn1 Mn 0.92808(4) 0.17614(3) 0.05779(4) 0.01709(9) Uani 1 d . .
N11 N 0.8359(3) 0.0031(2) 0.0634(3) 0.0322(6) Uani 1 d . .
N12 N 0.7180(3) -0.0536(2) 0.0119(2) 0.0204(4) Uani 1 d . .
N13 N 1.1044(3) 0.1140(2) -0.0394(2) 0.0242(5) Uani 1 d . .
N21 N 0.7646(3) 0.2333(2) -0.1311(3) 0.0256(5) Uani 1 d . .
N22 N 0.7739(3) 0.2380(2) -0.2347(2) 0.0203(4) Uani 1 d . .
N23 N 0.7742(3) 0.2583(2) 0.1580(3) 0.0318(6) Uani 1 d . .
O1 O 1.0891(2) 0.3402(2) 0.1126(2) 0.0260(4) Uani 1 d . .
N1 N 1.1413(2) 0.1425(2) 0.2445(2) 0.0183(4) Uani 1 d . .
C1 C 1.1701(3) 0.0419(2) 0.3074(3) 0.0237(5) Uani 1 d . .
H1 H 1.0924 -0.0173 0.2771 0.028 Uiso 1 calc R .
C2 C 1.3100(3) 0.0211(2) 0.4156(3) 0.0283(6) Uani 1 d . .
H2 H 1.3256 -0.0503 0.4576 0.034 Uiso 1 calc R .
C3 C 1.4263(3) 0.1083(2) 0.4603(3) 0.0272(6) Uani 1 d . .
H3 H 1.5219 0.0965 0.5328 0.033 Uiso 1 calc R .
C4 C 1.3982(3) 0.2138(2) 0.3952(3) 0.0245(5) Uani 1 d . .
H4 H 1.4742 0.2741 0.4235 0.029 Uiso 1 calc R .
C5 C 1.2556(3) 0.2273(2) 0.2881(3) 0.0187(5) Uani 1 d . .
C6 C 1.2150(3) 0.3354(2) 0.2083(3) 0.0222(5) Uani 1 d . .
C7 C 1.3337(4) 0.4347(2) 0.2461(3) 0.0298(6) Uani 1 d . .
H7A H 1.4411 0.4100 0.2472 0.045 Uiso 1 calc R .
H7B H 1.3424 0.4617 0.3315 0.045 Uiso 1 calc R .
H7C H 1.2939 0.4964 0.1840 0.045 Uiso 1 calc R .

loop_
_atom_type_symbol
_atom_type_description
_atom_type_scat_dispersion_real
_atom_type_scat_dispersion_imag
_atom_type_scat_source
C C 0.0033 0.0016 'International Tables Vol C Tables 4.2.6.8 and 6.1.1.4'
H H 0.0000 0.0000 'International Tables Vol C Tables 4.2.6.8 and 6.1.1.4'
N N 0.0061 0.0033 'International Tables Vol C Tables 4.2.6.8 and 6.1.1.4'
Mn Mn 0.3368 0.7283 'International Tables Vol C Tables 4.2.6.8 and 6.1.1.4'
O O 0.0106 0.0060 'International Tables Vol C Tables 4.2.6.8 and 6.1.1.4'

loop_
_geom_angle_atom_site_label_1
_geom_angle_atom_site_label_2
_geom_angle_atom_site_label_3
_geom_angle
_geom_angle_site_symmetry_1
_geom_angle_site_symmetry_3
_geom_angle_publ_flag
N21 Mn1 N11 100.85(10) . . yes
N21 Mn1 N23 92.32(10) . . yes
N11 Mn1 N23 95.53(11) . . yes
N21 Mn1 N13 88.10(9) . . yes
N11 Mn1 N13 91.77(9) . . yes
N23 Mn1 N13 172.48(10) . . yes
N21 Mn1 N1 166.84(9) . . yes
N11 Mn1 N1 90.26(9) . . yes
N23 Mn1 N1 93.61(10) . . yes
N13 Mn1 N1 84.50(9) . . yes
N21 Mn1 O1 97.39(9) . . yes
N11 Mn1 O1 161.65(9) . . yes
N23 Mn1 O1 85.69(10) . . yes
N13 Mn1 O1 86.80(8) . . yes
N1 Mn1 O1 71.39(8) . . yes
N12 N11 Mn1 140.2(2) . . yes
N13 N12 N11 177.3(3) 2_455 . yes
N12 N13 Mn1 123.4(2) 2 . yes
N22 N21 Mn1 134.7(2) . . yes
N21 N22 N23 176.3(3) . 4_454 yes
N22 N23 Mn1 136.2(2) 4_455 . yes
C6 O1 Mn1 117.4(2) . . ?
C1 N1 C5 118.2(2) . . ?
C1 N1 Mn1 124.4(2) . . ?
C5 N1 Mn1 117.1(2) . . ?
N1 C1 C2 122.9(2) . . ?
N1 C1 H1 118.5 . . ?
C2 C1 H1 118.5 . . ?
C1 C2 C3 118.8(3) . . ?
C1 C2 H2 120.6 . . ?
C3 C2 H2 120.6 . . ?
C2 C3 C4 118.9(3) . . ?
C2 C3 H3 120.6 . . ?
C4 C3 H3 120.6 . . ?
C5 C4 C3 118.6(3) . . ?
C5 C4 H4 120.7 . . ?
C3 C4 H4 120.7 . . ?
N1 C5 C4 122.6(2) . . ?
N1 C5 C6 114.1(2) . . ?
C4 C5 C6 123.3(2) . . ?
O1 C6 C5 119.8(2) . . ?
O1 C6 C7 121.3(3) . . ?
C5 C6 C7 118.9(2) . . ?
C6 C7 H7A 109.5 . . ?
C6 C7 H7B 109.5 . . ?
H7A C7 H7B 109.5 . . ?
C6 C7 H7C 109.5 . . ?
H7A C7 H7C 109.5 . . ?
H7B C7 H7C 109.5 . . ?

loop_
_geom_bond_atom_site_label_1
_geom_bond_atom_site_label_2
_geom_bond_distance
_geom_bond_site_symmetry_2
_geom_bond_publ_flag
Mn1 N21 2.154(3) . yes
Mn1 N11 2.157(3) . yes
Mn1 N23 2.200(3) . yes
Mn1 N13 2.244(2) . yes
Mn1 N1 2.248(2) . yes
Mn1 O1 2.297(2) . yes
N11 N12 1.170(3) . yes
N12 N13 1.170(3) 2_455 yes
N13 N12 1.170(3) 2 ?
N21 N22 1.161(4) . yes
N22 N23 1.172(4) 4_454 yes
N23 N22 1.172(4) 4_455 ?
O1 C6 1.214(4) . yes
N1 C1 1.328(3) . ?
N1 C5 1.349(3) . ?
C1 C2 1.380(4) . ?
C1 H1 0.93 . ?
C2 C3 1.381(4) . ?
C2 H2 0.93 . ?
C3 C4 1.388(4) . ?
C3 H3 0.93 . ?
C4 C5 1.376(4) . ?
C4 H4 0.93 . ?
C5 C6 1.492(4) . ?
C6 C7 1.493(3) . ?
C7 H7A 0.96 . ?
C7 H7B 0.96 . ?
C7 H7C 0.96 . ?

loop_
_geom_torsion_atom_site_label_1
_geom_torsion_atom_site_label_2
_geom_torsion_atom_site_label_3
_geom_torsion_atom_site_label_4
_geom_torsion
_geom_torsion_site_symmetry_1
_geom_torsion_site_symmetry_2
_geom_torsion_site_symmetry_3
_geom_torsion_site_symmetry_4
_geom_torsion_publ_flag
N21 Mn1 N11 N12 -18.0(4) . . . . ?
N23 Mn1 N11 N12 75.4(4) . . . . ?
N13 Mn1 N11 N12 -106.4(4) . . . . ?
N1 Mn1 N11 N12 169.1(4) . . . . ?
O1 Mn1 N11 N12 168.4(3) . . . . ?
N21 Mn1 N13 N12 -167.5(2) . . . 2 ?
N11 Mn1 N13 N12 -66.7(2) . . . 2 ?
N1 Mn1 N13 N12 23.4(2) . . . 2 ?
O1 Mn1 N13 N12 95.0(2) . . . 2 ?
N11 Mn1 N21 N22 -97.3(3) . . . . ?
N23 Mn1 N21 N22 166.7(3) . . . . ?
N13 Mn1 N21 N22 -5.8(3) . . . . ?
N1 Mn1 N21 N22 49.9(6) . . . . ?
O1 Mn1 N21 N22 80.7(3) . . . . ?
N21 Mn1 N23 N22 175.0(4) . . . 4_455 ?
N11 Mn1 N23 N22 73.8(4) . . . 4_455 ?
N1 Mn1 N23 N22 -16.8(4) . . . 4_455 ?
O1 Mn1 N23 N22 -87.8(4) . . . 4_455 ?
N21 Mn1 O1 C6 -169.5(2) . . . . ?
N11 Mn1 O1 C6 4.1(4) . . . . ?
N23 Mn1 O1 C6 98.7(2) . . . . ?
N13 Mn1 O1 C6 -81.8(2) . . . . ?
N1 Mn1 O1 C6 3.4(2) . . . . ?
N21 Mn1 N1 C1 -144.9(4) . . . . ?
N11 Mn1 N1 C1 2.9(2) . . . . ?
N23 Mn1 N1 C1 98.4(2) . . . . ?
N13 Mn1 N1 C1 -88.9(2) . . . . ?
O1 Mn1 N1 C1 -177.4(2) . . . . ?
N21 Mn1 N1 C5 28.5(5) . . . . ?
N11 Mn1 N1 C5 176.3(2) . . . . ?
N23 Mn1 N1 C5 -88.1(2) . . . . ?
N13 Mn1 N1 C5 84.6(2) . . . . ?
O1 Mn1 N1 C5 -3.9(2) . . . . ?
C5 N1 C1 C2 0.8(4) . . . . ?
Mn1 N1 C1 C2 174.3(2) . . . . ?
N1 C1 C2 C3 -0.5(5) . . . . ?
C1 C2 C3 C4 0.2(4) . . . . ?
C2 C3 C4 C5 -0.3(4) . . . . ?
C1 N1 C5 C4 -0.9(4) . . . . ?
Mn1 N1 C5 C4 -174.8(2) . . . . ?
C1 N1 C5 C6 177.9(2) . . . . ?
Mn1 N1 C5 C6 4.0(3) . . . . ?
C3 C4 C5 N1 0.6(4) . . . . ?
C3 C4 C5 C6 -178.1(3) . . . . ?
Mn1 O1 C6 C5 -2.6(3) . . . . ?
Mn1 O1 C6 C7 175.6(2) . . . . ?
N1 C5 C6 O1 -0.9(4) . . . . ?
C4 C5 C6 O1 177.9(3) . . . . ?
N1 C5 C6 C7 -179.2(2) . . . . ?
C4 C5 C6 C7 -0.4(4) . . . . ?
